data_7063750
loop_
_publ_author_name
'Ferraro, Valentina'
'Gan, Xuemin'
'Rehak, Florian R.'
'Ralle, Philipp'
'Nieger, Martin'
'Steffen, Andreas'
'Klopper, Wim'
'Br\"ase, Stefan'

_publ_section_title
;
 Blue to yellow-emitting neutral Cu(i) complexes with \m-bridging
 1,2,4-triazole: synthesis, photophysical characterization and DFT
 calculations
;
_journal_issue 29
_journal_name_full 'New Journal of Chemistry'
_journal_page_first 12468
_journal_page_last 12475
_journal_paper_doi 10.1039/D5NJ01056J
_journal_volume 49
_journal_year 2025
_chemical_formula_moiety 'C44 H40 Cu2 F4 N8 P2, H2 O'
_chemical_formula_sum 'C44 H42 Cu2 F4 N8 O P2'
_chemical_formula_weight 963.87
_space_group_crystal_system triclinic
_space_group_IT_number 2
_space_group_name_Hall '-P 1'
_space_group_name_H-M_alt 'P -1'
_atom_sites_solution_hydrogens geom
_atom_sites_solution_primary dual
_atom_sites_solution_secondary difmap
_audit_creation_method SHELXL-2014/7
_audit_update_record
;
2024-08-27 deposited with the CCDC.	2025-04-09 downloaded from the CCDC.
;
_cell_angle_alpha 94.687(7)
_cell_angle_beta 109.046(7)
_cell_angle_gamma 90.990(7)
_cell_formula_units_Z 1
_cell_length_a 8.6661(14)
_cell_length_b 10.8999(17)
_cell_length_c 12.625(2)
_cell_measurement_reflns_used 9171
_cell_measurement_temperature 298(2)
_cell_measurement_theta_max 72.5
_cell_measurement_theta_min 3.7
_cell_volume 1122.3(3)
_computing_cell_refinement 'APEX3 (Bruker AXS Inc., 2016)'
_computing_data_collection 'APEX3 (Bruker AXS Inc., 2016)'
_computing_data_reduction 'SAINT (Bruker AXS Inc., 2016)'
_computing_publication_material 'publCIF (Westrip, 2010)'
_computing_structure_refinement 'SHELXL-2014/7 (Sheldrick, 2014)'
_computing_structure_solution 'SHELXT (Sheldrick, 2015)'
_diffrn_ambient_temperature 298(2)
_diffrn_measured_fraction_theta_full 0.995
_diffrn_measured_fraction_theta_max 0.967
_diffrn_measurement_device_type 'Bruker D8 VENTURE with PhotonII CPAD detector'
_diffrn_measurement_method 'rotation in \f and \w, 1\%, shutterless'
_diffrn_radiation_type CuK\a
_diffrn_radiation_wavelength 1.54178
_diffrn_reflns_av_R_equivalents 0.0609
_diffrn_reflns_av_unetI/netI 0.0619
_diffrn_reflns_Laue_measured_fraction_full 0.995
_diffrn_reflns_Laue_measured_fraction_max 0.967
_diffrn_reflns_limit_h_max 10
_diffrn_reflns_limit_h_min -10
_diffrn_reflns_limit_k_max 13
_diffrn_reflns_limit_k_min -13
_diffrn_reflns_limit_l_max 14
_diffrn_reflns_limit_l_min -15
_diffrn_reflns_number 15031
_diffrn_reflns_point_group_measured_fraction_full 0.995
_diffrn_reflns_point_group_measured_fraction_max 0.967
_diffrn_reflns_theta_full 67.679
_diffrn_reflns_theta_max 73.773
_diffrn_reflns_theta_min 3.720
_diffrn_source 'INCOATEC microfocus sealed tube'
_exptl_absorpt_coefficient_mu 2.349
_exptl_absorpt_correction_T_max 0.9424
_exptl_absorpt_correction_T_min 0.7131
_exptl_absorpt_correction_type multi-scan
_exptl_absorpt_process_details 'SADABS (Sheldrick, 2014)'
_exptl_crystal_colour colourless
_exptl_crystal_density_diffrn 1.426
_exptl_crystal_description plates
_exptl_crystal_F_000 494
_exptl_crystal_size_max 0.080
_exptl_crystal_size_mid 0.040
_exptl_crystal_size_min 0.020
_refine_diff_density_max 0.665
_refine_diff_density_min -0.313
_refine_diff_density_rms 0.079
_refine_ls_extinction_method none
_refine_ls_goodness_of_fit_ref 1.053
_refine_ls_hydrogen_treatment constr
_refine_ls_matrix_type full
_refine_ls_number_parameters 273
_refine_ls_number_reflns 4393
_refine_ls_number_restraints 0
_refine_ls_restrained_S_all 1.053
_refine_ls_R_factor_all 0.0644
_refine_ls_R_factor_gt 0.0559
_refine_ls_shift/su_max 0.001
_refine_ls_shift/su_mean 0.000
_refine_ls_structure_factor_coef Fsqd
_refine_ls_weighting_details 'w=1/[\s^2^(Fo^2^)+(0.0708P)^2^+0.7368P] where P=(Fo^2^+2Fc^2^)/3'
_refine_ls_weighting_scheme calc
_refine_ls_wR_factor_gt 0.1463
_refine_ls_wR_factor_ref 0.1544
_reflns_Friedel_coverage 0.000
_reflns_number_gt 3693
_reflns_number_total 4393
_reflns_threshold_expression 'I > 2\s(I)'
_cod_data_source_file d5nj01056j2.cif
_cod_data_source_block sb1380_sq
_cod_depositor_comments 'Adding full bibliography for 7063748--7063752.cif.'
_cod_database_code 7063750
_shelx_shelxl_version_number 2014/7
_shelx_space_group_comment
;
The symmetry employed for this shelxl refinement is uniquely defined
by the following loop, which should always be used as a source of
symmetry information in preference to the above space-group names.
They are only intended as comments.
;
_shelx_estimated_absorpt_t_min 0.834
_shelx_estimated_absorpt_t_max 0.955

loop_
_space_group_symop_operation_xyz
'x, y, z'
'-x, -y, -z'

loop_
_atom_site_label
_atom_site_type_symbol
_atom_site_fract_x
_atom_site_fract_y
_atom_site_fract_z
_atom_site_U_iso_or_equiv
_atom_site_adp_type
_atom_site_occupancy
_atom_site_site_symmetry_order
_atom_site_calc_flag
_atom_site_refinement_flags_posn
_atom_site_refinement_flags_adp
_atom_site_refinement_flags_occupancy
_atom_site_disorder_assembly
_atom_site_disorder_group
Cu1 Cu 0.52756(6) 0.87473(4) 0.40615(4) 0.0587(2) Uani 1 1 d . . . . .
P1 P 0.50405(9) 0.70478(7) 0.29719(6) 0.0452(2) Uani 1 1 d . . . . .
C1 C 0.5561(4) 0.7503(3) 0.1760(3) 0.0488(7) Uani 1 1 d . . . . .
C2 C 0.4955(5) 0.6854(3) 0.0697(3) 0.0601(8) Uani 1 1 d . . . . .
H2 H 0.4305 0.6139 0.0599 0.072 Uiso 1 1 calc R U . . .
C3 C 0.5305(6) 0.7255(5) -0.0205(3) 0.0777(11) Uani 1 1 d . . . . .
H3 H 0.4897 0.6812 -0.0908 0.093 Uiso 1 1 calc R U . . .
C4 C 0.6258(7) 0.8310(5) -0.0065(4) 0.0930(14) Uani 1 1 d . . . . .
H4 H 0.6499 0.8580 -0.0676 0.112 Uiso 1 1 calc R U . . .
C5 C 0.6868(6) 0.8979(4) 0.0979(4) 0.0792(11) Uani 1 1 d . . . . .
H5 H 0.7505 0.9699 0.1062 0.095 Uiso 1 1 calc R U . . .
C6 C 0.6532(4) 0.8581(3) 0.1901(3) 0.0561(8) Uani 1 1 d . . . . .
N7 N 0.7151(4) 0.9233(3) 0.3001(3) 0.0624(7) Uani 1 1 d . . . . .
C8 C 0.8764(5) 0.8796(4) 0.3646(4) 0.0774(11) Uani 1 1 d . . . . .
H8A H 0.8706 0.7913 0.3618 0.116 Uiso 1 1 calc R U . . .
H8B H 0.9067 0.9140 0.4415 0.116 Uiso 1 1 calc R U . . .
H8C H 0.9567 0.9052 0.3325 0.116 Uiso 1 1 calc R U . . .
C9 C 0.7253(7) 1.0591(4) 0.3014(5) 0.0927(14) Uani 1 1 d . . . . .
H9A H 0.8120 1.0831 0.2747 0.139 Uiso 1 1 calc R U . . .
H9B H 0.7466 1.0957 0.3769 0.139 Uiso 1 1 calc R U . . .
H9C H 0.6237 1.0867 0.2536 0.139 Uiso 1 1 calc R U . . .
C10 C 0.6420(4) 0.5825(3) 0.3501(3) 0.0455(6) Uani 1 1 d . . . . .
C11 C 0.7202(4) 0.5140(3) 0.2862(3) 0.0567(8) Uani 1 1 d . . . . .
H11 H 0.7070 0.5329 0.2133 0.068 Uiso 1 1 calc R U . . .
C12 C 0.8172(4) 0.4184(3) 0.3294(3) 0.0634(9) Uani 1 1 d . . . . .
H12 H 0.8692 0.3728 0.2866 0.076 Uiso 1 1 calc R U . . .
C13 C 0.8341(4) 0.3931(3) 0.4363(3) 0.0591(8) Uani 1 1 d . . . . .
F13 F 0.9314(3) 0.3004(2) 0.4793(2) 0.0859(7) Uani 1 1 d . . . . .
C14 C 0.7617(5) 0.4569(3) 0.5030(3) 0.0637(9) Uani 1 1 d . . . . .
H14 H 0.7772 0.4373 0.5760 0.076 Uiso 1 1 calc R U . . .
C15 C 0.6637(4) 0.5527(3) 0.4584(3) 0.0569(8) Uani 1 1 d . . . . .
H15 H 0.6120 0.5973 0.5021 0.068 Uiso 1 1 calc R U . . .
C16 C 0.3088(4) 0.6180(3) 0.2316(2) 0.0482(7) Uani 1 1 d . . . . .
C17 C 0.2931(4) 0.4890(3) 0.2158(3) 0.0562(8) Uani 1 1 d . . . . .
H17 H 0.3858 0.4432 0.2393 0.067 Uiso 1 1 calc R U . . .
C18 C 0.1408(5) 0.4284(4) 0.1655(3) 0.0643(9) Uani 1 1 d . . . . .
H18 H 0.1304 0.3428 0.1540 0.077 Uiso 1 1 calc R U . . .
C19 C 0.0071(4) 0.4983(4) 0.1334(3) 0.0619(9) Uani 1 1 d . . . . .
F19 F -0.1428(3) 0.4396(3) 0.0834(2) 0.0806(7) Uani 1 1 d . . . . .
C20 C 0.0155(5) 0.6238(4) 0.1486(3) 0.0697(10) Uani 1 1 d . . . . .
H20 H -0.0784 0.6683 0.1256 0.084 Uiso 1 1 calc R U . . .
C21 C 0.1673(4) 0.6830(3) 0.1992(3) 0.0627(8) Uani 1 1 d . . . . .
H21 H 0.1747 0.7685 0.2118 0.075 Uiso 1 1 calc R U . . .
N22 N 0.6615(4) 0.9034(3) 0.5679(2) 0.0614(7) Uani 1 1 d . . . . .
C23 C 0.7766(5) 0.8399(4) 0.6330(3) 0.0756(11) Uani 1 1 d . . . . .
H23 H 0.8207 0.7728 0.6048 0.091 Uiso 1 1 calc R U . . .
N24 N 0.8252(5) 0.8786(3) 0.7415(3) 0.0762(9) Uani 1 1 d . . . . .
C25 C 0.7318(5) 0.9745(3) 0.7406(3) 0.0663(9) Uani 1 1 d . . . . .
H25 H 0.7363 1.0236 0.8054 0.080 Uiso 1 1 calc R U . . .
N26 N 0.6321(4) 0.9942(3) 0.6397(2) 0.0593(7) Uani 1 1 d . . . . .

loop_
_atom_site_aniso_label
_atom_site_aniso_U_11
_atom_site_aniso_U_22
_atom_site_aniso_U_33
_atom_site_aniso_U_23
_atom_site_aniso_U_13
_atom_site_aniso_U_12
Cu1 0.0686(3) 0.0502(3) 0.0526(3) -0.0065(2) 0.0154(2) 0.0222(2)
P1 0.0505(4) 0.0431(4) 0.0432(4) -0.0002(3) 0.0172(3) 0.0133(3)
C1 0.0535(16) 0.0468(15) 0.0462(16) 0.0043(12) 0.0161(13) 0.0134(13)
C2 0.065(2) 0.065(2) 0.0495(18) -0.0007(15) 0.0193(15) 0.0052(16)
C3 0.090(3) 0.094(3) 0.0471(19) 0.0038(19) 0.0215(19) 0.003(2)
C4 0.117(4) 0.109(4) 0.065(3) 0.026(3) 0.043(3) 0.008(3)
C5 0.094(3) 0.069(2) 0.080(3) 0.019(2) 0.034(2) -0.002(2)
C6 0.0593(18) 0.0524(17) 0.0557(18) 0.0096(14) 0.0161(14) 0.0146(14)
N7 0.0666(17) 0.0487(14) 0.0667(18) 0.0018(13) 0.0154(14) 0.0058(13)
C8 0.062(2) 0.078(3) 0.076(3) -0.002(2) 0.0032(18) 0.0049(19)
C9 0.112(4) 0.050(2) 0.112(4) -0.003(2) 0.033(3) -0.001(2)
C10 0.0460(15) 0.0429(14) 0.0488(16) 0.0010(12) 0.0176(12) 0.0102(11)
C11 0.0646(19) 0.0590(18) 0.0518(18) 0.0062(14) 0.0249(15) 0.0225(15)
C12 0.065(2) 0.0595(19) 0.073(2) 0.0042(16) 0.0304(17) 0.0261(16)
C13 0.0552(18) 0.0505(17) 0.069(2) 0.0109(15) 0.0148(15) 0.0166(14)
F13 0.0888(16) 0.0721(14) 0.0933(17) 0.0238(12) 0.0194(13) 0.0419(12)
C14 0.072(2) 0.067(2) 0.0557(19) 0.0190(16) 0.0218(16) 0.0202(17)
C15 0.0612(19) 0.0615(19) 0.0538(18) 0.0066(15) 0.0258(15) 0.0166(15)
C16 0.0501(16) 0.0548(16) 0.0426(15) 0.0021(12) 0.0191(12) 0.0122(13)
C17 0.0542(17) 0.0540(17) 0.0611(19) -0.0025(14) 0.0216(15) 0.0109(14)
C18 0.070(2) 0.0596(19) 0.066(2) -0.0067(16) 0.0278(17) 0.0028(16)
C19 0.0546(18) 0.082(2) 0.0503(18) -0.0035(16) 0.0219(15) -0.0036(17)
F19 0.0576(12) 0.1072(18) 0.0733(14) -0.0113(12) 0.0220(10) -0.0107(11)
C20 0.056(2) 0.081(3) 0.072(2) 0.0097(19) 0.0196(17) 0.0191(18)
C21 0.0556(19) 0.0598(19) 0.075(2) 0.0094(17) 0.0233(17) 0.0163(15)
N22 0.0713(18) 0.0540(15) 0.0534(15) -0.0033(12) 0.0138(13) 0.0253(13)
C23 0.085(3) 0.063(2) 0.067(2) -0.0037(18) 0.0098(19) 0.0355(19)
N24 0.094(2) 0.0630(18) 0.0598(19) 0.0067(15) 0.0077(16) 0.0274(17)
C25 0.090(3) 0.0560(19) 0.0486(18) 0.0022(15) 0.0173(17) 0.0211(18)
N26 0.0753(18) 0.0500(14) 0.0495(15) -0.0024(11) 0.0170(13) 0.0227(13)

loop_
_atom_type_symbol
_atom_type_description
_atom_type_scat_dispersion_real
_atom_type_scat_dispersion_imag
_atom_type_scat_source
C C 0.0181 0.0091 'International Tables Vol C Tables 4.2.6.8 and 6.1.1.4'
H H 0.0000 0.0000 'International Tables Vol C Tables 4.2.6.8 and 6.1.1.4'
N N 0.0311 0.0180 'International Tables Vol C Tables 4.2.6.8 and 6.1.1.4'
F F 0.0727 0.0534 'International Tables Vol C Tables 4.2.6.8 and 6.1.1.4'
P P 0.2955 0.4335 'International Tables Vol C Tables 4.2.6.8 and 6.1.1.4'
Cu Cu -1.9646 0.5888 'International Tables Vol C Tables 4.2.6.8 and 6.1.1.4'
O O 0.0492 0.0322 'International Tables Vol C Tables 4.2.6.8 and 6.1.1.4'

loop_
_geom_angle_atom_site_label_1
_geom_angle_atom_site_label_2
_geom_angle_atom_site_label_3
_geom_angle
_geom_angle_site_symmetry_1
_geom_angle_site_symmetry_3
_geom_angle_publ_flag
N22 Cu1 N26 111.39(11) . 2_676 ?
N22 Cu1 P1 126.62(8) . . ?
N26 Cu1 P1 120.34(9) 2_676 . ?
N22 Cu1 N7 105.60(12) . . ?
N26 Cu1 N7 99.98(12) 2_676 . ?
P1 Cu1 N7 78.52(7) . . ?
C10 P1 C16 101.76(14) . . ?
C10 P1 C1 104.55(13) . . ?
C16 P1 C1 102.96(14) . . ?
C10 P1 Cu1 118.07(10) . . ?
C16 P1 Cu1 122.34(9) . . ?
C1 P1 Cu1 105.00(10) . . ?
C2 C1 C6 119.2(3) . . ?
C2 C1 P1 122.6(3) . . ?
C6 C1 P1 118.2(2) . . ?
C3 C2 C1 121.0(4) . . ?
C3 C2 H2 119.5 . . ?
C1 C2 H2 119.5 . . ?
C4 C3 C2 119.7(4) . . ?
C4 C3 H3 120.2 . . ?
C2 C3 H3 120.2 . . ?
C3 C4 C5 120.6(4) . . ?
C3 C4 H4 119.7 . . ?
C5 C4 H4 119.7 . . ?
C4 C5 C6 120.4(4) . . ?
C4 C5 H5 119.8 . . ?
C6 C5 H5 119.8 . . ?
C5 C6 C1 119.1(3) . . ?
C5 C6 N7 122.4(3) . . ?
C1 C6 N7 118.4(3) . . ?
C6 N7 C8 111.0(3) . . ?
C6 N7 C9 115.0(3) . . ?
C8 N7 C9 109.5(3) . . ?
C6 N7 Cu1 108.2(2) . . ?
C8 N7 Cu1 106.1(3) . . ?
C9 N7 Cu1 106.5(3) . . ?
N7 C8 H8A 109.5 . . ?
N7 C8 H8B 109.5 . . ?
H8A C8 H8B 109.5 . . ?
N7 C8 H8C 109.5 . . ?
H8A C8 H8C 109.5 . . ?
H8B C8 H8C 109.5 . . ?
N7 C9 H9A 109.5 . . ?
N7 C9 H9B 109.5 . . ?
H9A C9 H9B 109.5 . . ?
N7 C9 H9C 109.5 . . ?
H9A C9 H9C 109.5 . . ?
H9B C9 H9C 109.5 . . ?
C15 C10 C11 118.4(3) . . ?
C15 C10 P1 117.7(2) . . ?
C11 C10 P1 123.9(2) . . ?
C12 C11 C10 121.1(3) . . ?
C12 C11 H11 119.4 . . ?
C10 C11 H11 119.4 . . ?
C13 C12 C11 118.0(3) . . ?
C13 C12 H12 121.0 . . ?
C11 C12 H12 121.0 . . ?
F13 C13 C12 118.0(3) . . ?
F13 C13 C14 118.3(3) . . ?
C12 C13 C14 123.7(3) . . ?
C13 C14 C15 117.8(3) . . ?
C13 C14 H14 121.1 . . ?
C15 C14 H14 121.1 . . ?
C10 C15 C14 121.1(3) . . ?
C10 C15 H15 119.5 . . ?
C14 C15 H15 119.5 . . ?
C21 C16 C17 117.9(3) . . ?
C21 C16 P1 118.3(3) . . ?
C17 C16 P1 123.8(2) . . ?
C18 C17 C16 121.0(3) . . ?
C18 C17 H17 119.5 . . ?
C16 C17 H17 119.5 . . ?
C19 C18 C17 117.9(3) . . ?
C19 C18 H18 121.0 . . ?
C17 C18 H18 121.0 . . ?
C20 C19 C18 123.4(3) . . ?
C20 C19 F19 118.3(3) . . ?
C18 C19 F19 118.3(4) . . ?
C19 C20 C21 118.2(3) . . ?
C19 C20 H20 120.9 . . ?
C21 C20 H20 120.9 . . ?
C20 C21 C16 121.5(3) . . ?
C20 C21 H21 119.2 . . ?
C16 C21 H21 119.2 . . ?
C23 N22 N26 104.7(3) . . ?
C23 N22 Cu1 131.9(2) . . ?
N26 N22 Cu1 123.0(2) . . ?
N22 C23 N24 115.2(3) . . ?
N22 C23 H23 122.4 . . ?
N24 C23 H23 122.4 . . ?
C23 N24 C25 100.7(3) . . ?
N26 C25 N24 114.4(3) . . ?
N26 C25 H25 122.8 . . ?
N24 C25 H25 122.8 . . ?
C25 N26 N22 105.0(3) . . ?
C25 N26 Cu1 129.8(2) . 2_676 ?
N22 N26 Cu1 125.2(2) . 2_676 ?

loop_
_geom_bond_atom_site_label_1
_geom_bond_atom_site_label_2
_geom_bond_distance
_geom_bond_site_symmetry_2
_geom_bond_publ_flag
Cu1 N22 1.988(3) . ?
Cu1 N26 1.993(3) 2_676 ?
Cu1 P1 2.1801(9) . ?
Cu1 N7 2.494(3) . ?
P1 C10 1.825(3) . ?
P1 C16 1.829(3) . ?
P1 C1 1.832(3) . ?
C1 C2 1.396(5) . ?
C1 C6 1.397(5) . ?
C2 C3 1.371(5) . ?
C2 H2 0.9300 . ?
C3 C4 1.369(7) . ?
C3 H3 0.9300 . ?
C4 C5 1.387(7) . ?
C4 H4 0.9300 . ?
C5 C6 1.388(5) . ?
C5 H5 0.9300 . ?
C6 N7 1.435(5) . ?
N7 C8 1.480(5) . ?
N7 C9 1.480(5) . ?
C8 H8A 0.9600 . ?
C8 H8B 0.9600 . ?
C8 H8C 0.9600 . ?
C9 H9A 0.9600 . ?
C9 H9B 0.9600 . ?
C9 H9C 0.9600 . ?
C10 C15 1.385(4) . ?
C10 C11 1.394(4) . ?
C11 C12 1.384(5) . ?
C11 H11 0.9300 . ?
C12 C13 1.361(5) . ?
C12 H12 0.9300 . ?
C13 F13 1.358(4) . ?
C13 C14 1.361(5) . ?
C14 C15 1.394(5) . ?
C14 H14 0.9300 . ?
C15 H15 0.9300 . ?
C16 C21 1.388(4) . ?
C16 C17 1.402(5) . ?
C17 C18 1.391(5) . ?
C17 H17 0.9300 . ?
C18 C19 1.365(5) . ?
C18 H18 0.9300 . ?
C19 C20 1.362(6) . ?
C19 F19 1.366(4) . ?
C20 C21 1.382(6) . ?
C20 H20 0.9300 . ?
C21 H21 0.9300 . ?
N22 C23 1.315(5) . ?
N22 N26 1.370(4) . ?
C23 N24 1.325(5) . ?
C23 H23 0.9300 . ?
N24 C25 1.332(5) . ?
C25 N26 1.322(5) . ?
C25 H25 0.9300 . ?
N26 Cu1 1.993(3) 2_676 ?

loop_
_geom_torsion_atom_site_label_1
_geom_torsion_atom_site_label_2
_geom_torsion_atom_site_label_3
_geom_torsion_atom_site_label_4
_geom_torsion
_geom_torsion_site_symmetry_1
_geom_torsion_site_symmetry_2
_geom_torsion_site_symmetry_3
_geom_torsion_site_symmetry_4
_geom_torsion_publ_flag
N22 Cu1 P1 C10 -10.08(17) . . . . ?
N26 Cu1 P1 C10 -174.13(15) 2_676 . . . ?
N7 Cu1 P1 C10 90.93(13) . . . . ?
N22 Cu1 P1 C16 117.58(17) . . . . ?
N26 Cu1 P1 C16 -46.47(16) 2_676 . . . ?
N7 Cu1 P1 C16 -141.41(14) . . . . ?
N22 Cu1 P1 C1 -126.04(16) . . . . ?
N26 Cu1 P1 C1 69.91(15) 2_676 . . . ?
N7 Cu1 P1 C1 -25.02(12) . . . . ?
C10 P1 C1 C2 81.8(3) . . . . ?
C16 P1 C1 C2 -24.2(3) . . . . ?
Cu1 P1 C1 C2 -153.3(2) . . . . ?
C10 P1 C1 C6 -101.7(3) . . . . ?
C16 P1 C1 C6 152.3(2) . . . . ?
Cu1 P1 C1 C6 23.3(3) . . . . ?
C6 C1 C2 C3 0.3(5) . . . . ?
P1 C1 C2 C3 176.8(3) . . . . ?
C1 C2 C3 C4 -0.2(6) . . . . ?
C2 C3 C4 C5 -0.2(8) . . . . ?
C3 C4 C5 C6 0.6(8) . . . . ?
C4 C5 C6 C1 -0.5(6) . . . . ?
C4 C5 C6 N7 179.2(4) . . . . ?
C2 C1 C6 C5 0.1(5) . . . . ?
P1 C1 C6 C5 -176.6(3) . . . . ?
C2 C1 C6 N7 -179.7(3) . . . . ?
P1 C1 C6 N7 3.7(4) . . . . ?
C5 C6 N7 C8 -89.4(4) . . . . ?
C1 C6 N7 C8 90.4(4) . . . . ?
C5 C6 N7 C9 35.7(5) . . . . ?
C1 C6 N7 C9 -144.6(4) . . . . ?
C5 C6 N7 Cu1 154.6(3) . . . . ?
C1 C6 N7 Cu1 -25.6(3) . . . . ?
N22 Cu1 N7 C6 156.1(2) . . . . ?
N26 Cu1 N7 C6 -88.2(2) 2_676 . . . ?
P1 Cu1 N7 C6 30.94(19) . . . . ?
N22 Cu1 N7 C8 36.9(2) . . . . ?
N26 Cu1 N7 C8 152.6(2) 2_676 . . . ?
P1 Cu1 N7 C8 -88.3(2) . . . . ?
N22 Cu1 N7 C9 -79.8(3) . . . . ?
N26 Cu1 N7 C9 35.9(3) 2_676 . . . ?
P1 Cu1 N7 C9 155.1(3) . . . . ?
C16 P1 C10 C15 -90.5(3) . . . . ?
C1 P1 C10 C15 162.6(3) . . . . ?
Cu1 P1 C10 C15 46.4(3) . . . . ?
C16 P1 C10 C11 86.4(3) . . . . ?
C1 P1 C10 C11 -20.5(3) . . . . ?
Cu1 P1 C10 C11 -136.7(3) . . . . ?
C15 C10 C11 C12 0.1(5) . . . . ?
P1 C10 C11 C12 -176.8(3) . . . . ?
C10 C11 C12 C13 0.0(6) . . . . ?
C11 C12 C13 F13 -179.0(3) . . . . ?
C11 C12 C13 C14 -0.4(6) . . . . ?
F13 C13 C14 C15 179.3(3) . . . . ?
C12 C13 C14 C15 0.7(6) . . . . ?
C11 C10 C15 C14 0.2(5) . . . . ?
P1 C10 C15 C14 177.3(3) . . . . ?
C13 C14 C15 C10 -0.6(6) . . . . ?
C10 P1 C16 C21 168.5(3) . . . . ?
C1 P1 C16 C21 -83.3(3) . . . . ?
Cu1 P1 C16 C21 34.0(3) . . . . ?
C10 P1 C16 C17 -9.0(3) . . . . ?
C1 P1 C16 C17 99.1(3) . . . . ?
Cu1 P1 C16 C17 -143.5(2) . . . . ?
C21 C16 C17 C18 2.3(5) . . . . ?
P1 C16 C17 C18 179.9(3) . . . . ?
C16 C17 C18 C19 -0.9(5) . . . . ?
C17 C18 C19 C20 -0.2(5) . . . . ?
C17 C18 C19 F19 179.6(3) . . . . ?
C18 C19 C20 C21 -0.1(6) . . . . ?
F19 C19 C20 C21 -179.9(3) . . . . ?
C19 C20 C21 C16 1.6(6) . . . . ?
C17 C16 C21 C20 -2.6(5) . . . . ?
P1 C16 C21 C20 179.7(3) . . . . ?
N26 Cu1 N22 C23 178.3(4) 2_676 . . . ?
P1 Cu1 N22 C23 13.0(5) . . . . ?
N7 Cu1 N22 C23 -74.1(4) . . . . ?
N26 Cu1 N22 N26 7.0(4) 2_676 . . . ?
P1 Cu1 N22 N26 -158.2(2) . . . . ?
N7 Cu1 N22 N26 114.6(3) . . . . ?
N26 N22 C23 N24 1.0(5) . . . . ?
Cu1 N22 C23 N24 -171.5(3) . . . . ?
N22 C23 N24 C25 -0.8(5) . . . . ?
C23 N24 C25 N26 0.3(5) . . . . ?
N24 C25 N26 N22 0.3(5) . . . . ?
N24 C25 N26 Cu1 -179.1(3) . . . 2_676 ?
C23 N22 N26 C25 -0.7(4) . . . . ?
Cu1 N22 N26 C25 172.6(3) . . . . ?
C23 N22 N26 Cu1 178.7(3) . . . 2_676 ?
Cu1 N22 N26 Cu1 -8.0(4) . . . 2_676 ?
